data_1516112
loop_
_publ_author_name
'Klet, Rachel C.'
'Theriault, Curt N.'
'Klosin, Jerzy'
'Labinger, Jay A.'
'Bercaw, John E.'

_publ_section_title
;
 Investigations into Asymmetric Post-Metallocene Group 4 Complexes for
 the Synthesis of Highly Regioirregular Polypropylene
;
_journal_issue 10
_journal_name_full Macromolecules
_journal_page_first 3317
_journal_paper_doi 10.1021/ma500453t
_journal_volume 47
_journal_year 2014
_chemical_formula_sum 'C36.83 H46.32 Cl2.34 N2 O Ti'
_chemical_formula_weight 663.77
_chemical_name_systematic
; 
 ? 
;
_space_group_crystal_system triclinic
_space_group_IT_number 2
_space_group_name_Hall '-P 1'
_space_group_name_H-M_alt 'P -1'
_symmetry_space_group_name_Hall '-P 1'
_symmetry_space_group_name_H-M 'P -1'
_atom_sites_solution_hydrogens geom
_atom_sites_solution_primary direct
_atom_sites_solution_secondary difmap
_audit_creation_method SHELXL-2013
_cell_angle_alpha 76.406(5)
_cell_angle_beta 79.036(5)
_cell_angle_gamma 87.948(5)
_cell_formula_units_Z 4
_cell_length_a 10.387(2)
_cell_length_b 15.918(4)
_cell_length_c 21.740(5)
_cell_measurement_reflns_used 9906
_cell_measurement_temperature 100(2)
_cell_measurement_theta_max 30.63
_cell_measurement_theta_min 2.32
_cell_volume 3429.9(13)
_computing_cell_refinement 'SAINT v8.32B (Bruker-AXS, 2011)'
_computing_data_collection 'APEX2 v2013.6-2 (Bruker-AXS, 2013)'
_computing_data_reduction 'SAINT v8.32B (Bruker-AXS, 2011)'
_computing_molecular_graphics 'Bruker SHELXTL'
_computing_publication_material 'Bruker SHELXTL'
_computing_structure_refinement 'SHELXL-2013 (Sheldrick, 2013)'
_computing_structure_solution 'SHELXS-97 (Sheldrick, 2008)'
_diffrn_ambient_temperature 100(2)
_diffrn_detector_area_resol_mean 8.33
_diffrn_measured_fraction_theta_full 1.000
_diffrn_measured_fraction_theta_max 0.996
_diffrn_measurement_device_type 'Bruker APEX-II CCD'
_diffrn_measurement_method '\f and \w scans'
_diffrn_radiation_type MoK\a
_diffrn_radiation_wavelength 0.71073
_diffrn_reflns_av_R_equivalents 0.0613
_diffrn_reflns_av_unetI/netI 0.0337
_diffrn_reflns_Laue_measured_fraction_full 1.000
_diffrn_reflns_Laue_measured_fraction_max 0.996
_diffrn_reflns_limit_h_max 14
_diffrn_reflns_limit_h_min -14
_diffrn_reflns_limit_k_max 22
_diffrn_reflns_limit_k_min -22
_diffrn_reflns_limit_l_max 31
_diffrn_reflns_limit_l_min -31
_diffrn_reflns_number 181149
_diffrn_reflns_point_group_measured_fraction_full 1.000
_diffrn_reflns_point_group_measured_fraction_max 0.996
_diffrn_reflns_theta_full 25.242
_diffrn_reflns_theta_max 30.637
_diffrn_reflns_theta_min 1.447
_diffrn_source 'fine-focus sealed tube'
_exptl_absorpt_coefficient_mu 0.463
_exptl_absorpt_correction_T_max 0.7461
_exptl_absorpt_correction_T_min 0.6400
_exptl_absorpt_correction_type multi-scan
_exptl_absorpt_process_details 'SADABS (Sheldrick, 2009)'
_exptl_crystal_colour orange
_exptl_crystal_density_diffrn 1.285
_exptl_crystal_density_method 'not measured'
_exptl_crystal_description plate
_exptl_crystal_F_000 1404
_exptl_crystal_size_max 0.350
_exptl_crystal_size_mid 0.250
_exptl_crystal_size_min 0.130
_refine_diff_density_max 0.561
_refine_diff_density_min -0.390
_refine_diff_density_rms 0.068
_refine_ls_extinction_method none
_refine_ls_goodness_of_fit_ref 1.026
_refine_ls_hydrogen_treatment constr
_refine_ls_matrix_type full
_refine_ls_number_parameters 853
_refine_ls_number_reflns 21055
_refine_ls_number_restraints 210
_refine_ls_restrained_S_all 1.028
_refine_ls_R_factor_all 0.0559
_refine_ls_R_factor_gt 0.0387
_refine_ls_shift/su_max 0.002
_refine_ls_shift/su_mean 0.000
_refine_ls_structure_factor_coef Fsqd
_refine_ls_weighting_details 'w=1/[\s^2^(Fo^2^)+(0.0536P)^2^+1.4590P] where P=(Fo^2^+2Fc^2^)/3'
_refine_ls_weighting_scheme calc
_refine_ls_wR_factor_gt 0.0950
_refine_ls_wR_factor_ref 0.1045
_reflns_Friedel_coverage 0.000
_reflns_number_gt 16692
_reflns_number_total 21055
_reflns_threshold_expression 'I > 2\s(I)'
_cod_data_source_file ma500453t_si_002.cif
_cod_data_source_block A13013
_cod_original_cell_volume 3429.9(14)
_cod_database_code 1516112
_shelx_space_group_comment
; 
The symmetry employed for this shelxl refinement is uniquely defined 
by the following loop, which should always be used as a source of 
symmetry information in preference to the above space-group names. 
They are only intended as comments. 
;
_shelx_estimated_absorpt_t_min 0.855
_shelx_estimated_absorpt_t_max 0.942
_shelxl_version_number 2013-3

loop_
_space_group_symop_operation_xyz
'x, y, z'
'-x, -y, -z'

loop_
_atom_site_label
_atom_site_type_symbol
_atom_site_fract_x
_atom_site_fract_y
_atom_site_fract_z
_atom_site_U_iso_or_equiv
_atom_site_adp_type
_atom_site_occupancy
_atom_site_site_symmetry_order
_atom_site_calc_flag
_atom_site_refinement_flags_posn
_atom_site_refinement_flags_adp
_atom_site_refinement_flags_occupancy
_atom_site_disorder_assembly
_atom_site_disorder_group
Cl3 Cl 1.18871(3) 0.67701(2) 0.71913(2) 0.02042(7) Uani 1 1 d . . . . .
Cl4 Cl 1.00208(4) 0.64673(2) 0.61321(2) 0.02171(8) Uani 1 1 d . . . . .
Ti2 Ti 0.98136(2) 0.71882(2) 0.69447(2) 0.01244(5) Uani 1 1 d . . . . .
O201 O 0.88984(9) 0.66846(6) 0.77379(5) 0.01338(18) Uani 1 1 d . . . . .
C201 C 0.78042(13) 0.61838(8) 0.79445(6) 0.0124(2) Uani 1 1 d . . . . .
C202 C 0.77237(13) 0.55050(8) 0.85037(6) 0.0132(2) Uani 1 1 d . . . . .
C218 C 0.87858(14) 0.53720(9) 0.89190(7) 0.0157(3) Uani 1 1 d . . . . .
C219 C 1.00830(15) 0.51052(11) 0.85453(8) 0.0246(3) Uani 1 1 d . . . . .
H21A H 0.9945 0.4574 0.8411 0.037 Uiso 1 1 calc R U . . .
H21B H 1.0742 0.5004 0.8822 0.037 Uiso 1 1 calc R U . . .
H21C H 1.0390 0.5567 0.8164 0.037 Uiso 1 1 calc R U . . .
C220 C 0.89810(18) 0.62066(10) 0.91348(8) 0.0252(3) Uani 1 1 d . . . . .
H22A H 0.9644 0.6111 0.9410 0.038 Uiso 1 1 calc R U . . .
H22B H 0.8150 0.6365 0.9377 0.038 Uiso 1 1 calc R U . . .
H22C H 0.9273 0.6675 0.8755 0.038 Uiso 1 1 calc R U . . .
C221 C 0.83910(15) 0.46589(10) 0.95334(7) 0.0197(3) Uani 1 1 d . . . . .
H22D H 0.8325 0.4105 0.9418 0.030 Uiso 1 1 calc R U . . .
H22E H 0.7541 0.4797 0.9771 0.030 Uiso 1 1 calc R U . . .
H22F H 0.9055 0.4619 0.9804 0.030 Uiso 1 1 calc R U . . .
C203 C 0.66258(13) 0.49689(9) 0.86617(7) 0.0150(2) Uani 1 1 d . . . . .
H203 H 0.6557 0.4504 0.9032 0.018 Uiso 1 1 calc R U . . .
C204 C 0.56143(13) 0.50734(9) 0.83062(7) 0.0153(3) Uani 1 1 d . . . . .
C222 C 0.44715(14) 0.44266(10) 0.85179(7) 0.0184(3) Uani 1 1 d . . . . .
C223 C 0.49831(17) 0.35037(11) 0.85536(10) 0.0319(4) Uani 1 1 d . . . . .
H22G H 0.5591 0.3372 0.8857 0.048 Uiso 1 1 calc R U . . .
H22H H 0.5441 0.3455 0.8126 0.048 Uiso 1 1 calc R U . . .
H22I H 0.4244 0.3094 0.8701 0.048 Uiso 1 1 calc R U . . .
C224 C 0.37201(16) 0.45013(12) 0.91794(8) 0.0269(3) Uani 1 1 d . . . . .
H22J H 0.2992 0.4083 0.9321 0.040 Uiso 1 1 calc R U . . .
H22K H 0.3375 0.5087 0.9151 0.040 Uiso 1 1 calc R U . . .
H22L H 0.4312 0.4381 0.9490 0.040 Uiso 1 1 calc R U . . .
C225 C 0.35202(17) 0.46031(13) 0.80480(9) 0.0314(4) Uani 1 1 d . . . . .
H22M H 0.2816 0.4168 0.8191 0.047 Uiso 1 1 calc R U . . .
H22N H 0.3990 0.4576 0.7617 0.047 Uiso 1 1 calc R U . . .
H22O H 0.3143 0.5179 0.8034 0.047 Uiso 1 1 calc R U . . .
C205 C 0.56773(14) 0.57852(9) 0.77936(7) 0.0162(3) Uani 1 1 d . . . . .
H205 H 0.4979 0.5888 0.7560 0.019 Uiso 1 1 calc R U . . .
C206 C 0.67540(13) 0.63599(9) 0.76108(6) 0.0141(2) Uani 1 1 d . . . . .
C207 C 0.67189(14) 0.71547(9) 0.71009(7) 0.0154(3) Uani 1 1 d . . . . .
N101 N 0.78540(12) 0.75146(7) 0.67350(6) 0.0145(2) Uani 1 1 d . . . . .
C208 C 0.55152(15) 0.75425(10) 0.69999(8) 0.0213(3) Uani 1 1 d . . . . .
H208 H 0.4718 0.7303 0.7267 0.026 Uiso 1 1 calc R U . . .
C209 C 0.54981(17) 0.82741(10) 0.65102(9) 0.0257(3) Uani 1 1 d . . . . .
H209 H 0.4690 0.8544 0.6443 0.031 Uiso 1 1 calc R U . . .
C210 C 0.66613(17) 0.86116(10) 0.61180(8) 0.0238(3) Uani 1 1 d . . . . .
H210 H 0.6661 0.9099 0.5768 0.029 Uiso 1 1 calc R U . . .
C211 C 0.78277(16) 0.82226(9) 0.62474(7) 0.0176(3) Uani 1 1 d . . . . .
C212 C 0.91134(16) 0.85529(9) 0.58583(7) 0.0188(3) Uani 1 1 d . . . . .
C213 C 0.9284(2) 0.87420(10) 0.51825(7) 0.0271(4) Uani 1 1 d . . . . .
H213 H 0.8564 0.8692 0.4981 0.032 Uiso 1 1 calc R U . . .
C214 C 1.0500(2) 0.90013(10) 0.48120(8) 0.0325(4) Uani 1 1 d . . . . .
H214 H 1.0611 0.9125 0.4356 0.039 Uiso 1 1 calc R U . . .
C215 C 1.1560(2) 0.90829(10) 0.50959(8) 0.0314(4) Uani 1 1 d . . . . .
H215 H 1.2390 0.9262 0.4834 0.038 Uiso 1 1 calc R U . . .
C216 C 1.14141(17) 0.89043(9) 0.57617(8) 0.0236(3) Uani 1 1 d . . . . .
H216 H 1.2143 0.8959 0.5955 0.028 Uiso 1 1 calc R U . . .
C217 C 1.01865(15) 0.86424(9) 0.61489(7) 0.0171(3) Uani 1 1 d . . . . .
N202 N 1.00326(12) 0.83704(7) 0.68342(5) 0.0141(2) Uani 1 1 d . . . . .
C226 C 0.99940(13) 0.89839(8) 0.72531(6) 0.0136(2) Uani 1 1 d . . . . .
C227 C 0.88772(15) 0.96321(9) 0.71551(7) 0.0178(3) Uani 1 1 d . . . . .
H22P H 0.8032 0.9318 0.7243 0.021 Uiso 1 1 calc R U . . .
H22Q H 0.9028 0.9973 0.6704 0.021 Uiso 1 1 calc R U . . .
C228 C 1.13070(15) 0.94720(9) 0.71191(7) 0.0194(3) Uani 1 1 d . . . . .
H22R H 1.2027 0.9054 0.7178 0.023 Uiso 1 1 calc R U . . .
H22S H 1.1486 0.9815 0.6668 0.023 Uiso 1 1 calc R U . . .
C229 C 0.97331(14) 0.84569(9) 0.79523(6) 0.0139(2) Uani 1 1 d . . . . .
H22T H 1.0439 0.8029 0.8019 0.017 Uiso 1 1 calc R U . . .
H22U H 0.8891 0.8139 0.8043 0.017 Uiso 1 1 calc R U . . .
C230 C 0.88247(16) 1.02412(10) 0.76161(7) 0.0214(3) Uani 1 1 d . . . . .
H230 H 0.8104 1.0668 0.7551 0.026 Uiso 1 1 calc R U . . .
C231 C 1.01401(18) 1.07215(10) 0.74783(8) 0.0264(3) Uani 1 1 d . . . . .
H23A H 1.0311 1.1069 0.7028 0.032 Uiso 1 1 calc R U . . .
H23B H 1.0105 1.1120 0.7769 0.032 Uiso 1 1 calc R U . . .
C232 C 1.12478(16) 1.00735(10) 0.75821(8) 0.0229(3) Uani 1 1 d . . . . .
H232 H 1.2101 1.0392 0.7493 0.028 Uiso 1 1 calc R U . . .
C233 C 1.09886(16) 0.95395(10) 0.82785(8) 0.0222(3) Uani 1 1 d . . . . .
H23C H 1.0962 0.9925 0.8578 0.027 Uiso 1 1 calc R U . . .
H23D H 1.1705 0.9121 0.8346 0.027 Uiso 1 1 calc R U . . .
C234 C 0.96780(14) 0.90558(9) 0.84166(7) 0.0169(3) Uani 1 1 d . . . . .
H234 H 0.9507 0.8706 0.8871 0.020 Uiso 1 1 calc R U . . .
C235 C 0.85694(16) 0.97066(10) 0.83141(7) 0.0210(3) Uani 1 1 d . . . . .
H23E H 0.8520 1.0095 0.8613 0.025 Uiso 1 1 calc R U . . .
H23F H 0.7721 0.9395 0.8407 0.025 Uiso 1 1 calc R U . . .
Cl1 Cl 0.57409(4) 0.06801(2) 0.63645(2) 0.02454(8) Uani 1 1 d . . . . .
Cl2 Cl 0.29000(4) 0.15235(2) 0.59888(2) 0.02130(7) Uani 1 1 d . . . . .
Ti1 Ti 0.45668(2) 0.19466(2) 0.64156(2) 0.01159(5) Uani 1 1 d . . . . .
O1 O 0.44048(9) 0.18336(6) 0.72840(5) 0.01352(18) Uani 1 1 d . . . . .
C1 C 0.33737(13) 0.18998(8) 0.77588(6) 0.0121(2) Uani 1 1 d . . . . .
C2 C 0.32799(13) 0.13393(9) 0.83780(7) 0.0142(2) Uani 1 1 d . . . . .
C3 C 0.21607(14) 0.14066(9) 0.88303(7) 0.0160(3) Uani 1 1 d . . . . .
H3 H 0.2081 0.1036 0.9248 0.019 Uiso 1 1 calc R U . . .
C4 C 0.11405(13) 0.19889(9) 0.87079(7) 0.0146(2) Uani 1 1 d . . . . .
C5 C 0.13111(13) 0.25591(9) 0.81092(7) 0.0136(2) Uani 1 1 d . . . . .
H5 H 0.0654 0.2976 0.8017 0.016 Uiso 1 1 calc R U . . .
C6 C 0.24252(13) 0.25389(8) 0.76352(6) 0.0119(2) Uani 1 1 d . . . . .
C7 C 0.26053(12) 0.32318(8) 0.70348(6) 0.0119(2) Uani 1 1 d . . . . .
N1 N 0.33474(11) 0.30901(7) 0.64877(5) 0.0112(2) Uani 1 1 d . . . . .
C8 C 0.20346(13) 0.40431(9) 0.70403(7) 0.0145(2) Uani 1 1 d . . . . .
H8 H 0.1510 0.4139 0.7426 0.017 Uiso 1 1 calc R U . . .
C9 C 0.22284(14) 0.47031(9) 0.64909(7) 0.0162(3) Uani 1 1 d . . . . .
H9 H 0.1866 0.5258 0.6498 0.019 Uiso 1 1 calc R U . . .
C10 C 0.29615(14) 0.45406(9) 0.59285(7) 0.0156(3) Uani 1 1 d . . . . .
H10 H 0.3094 0.4979 0.5541 0.019 Uiso 1 1 calc R U . . .
C11 C 0.34985(13) 0.37266(8) 0.59411(6) 0.0125(2) Uani 1 1 d . . . . .
C12 C 0.42610(13) 0.35230(9) 0.53494(6) 0.0134(2) Uani 1 1 d . . . . .
C18 C 0.43849(14) 0.07075(9) 0.85562(7) 0.0171(3) Uani 1 1 d . . . . .
C19 C 0.56383(15) 0.12281(10) 0.85008(8) 0.0224(3) Uani 1 1 d . . . . .
H19A H 0.6342 0.0831 0.8617 0.034 Uiso 1 1 calc R U . . .
H19B H 0.5469 0.1620 0.8793 0.034 Uiso 1 1 calc R U . . .
H19C H 0.5902 0.1565 0.8057 0.034 Uiso 1 1 calc R U . . .
C20 C 0.46544(16) 0.00636(10) 0.81211(8) 0.0221(3) Uani 1 1 d . . . . .
H20A H 0.4952 0.0379 0.7674 0.033 Uiso 1 1 calc R U . . .
H20B H 0.3848 -0.0258 0.8153 0.033 Uiso 1 1 calc R U . . .
H20C H 0.5335 -0.0340 0.8259 0.033 Uiso 1 1 calc R U . . .
C21 C 0.40362(17) 0.01744(12) 0.92545(8) 0.0282(4) Uani 1 1 d . . . . .
H21D H 0.3243 -0.0170 0.9306 0.042 Uiso 1 1 calc R U . . .
H21E H 0.3880 0.0564 0.9549 0.042 Uiso 1 1 calc R U . . .
H21F H 0.4763 -0.0211 0.9354 0.042 Uiso 1 1 calc R U . . .
C13 C 0.37846(14) 0.37940(9) 0.47727(7) 0.0175(3) Uani 1 1 d . . . . .
H13 H 0.2978 0.4095 0.4772 0.021 Uiso 1 1 calc R U . . .
C14 C 0.44748(15) 0.36286(10) 0.42066(7) 0.0211(3) Uani 1 1 d . . . . .
H14 H 0.4152 0.3824 0.3817 0.025 Uiso 1 1 calc R U . . .
C22 C -0.00513(14) 0.20348(9) 0.92348(7) 0.0172(3) Uani 1 1 d . . . . .
C23 C -0.04214(18) 0.11430(11) 0.96816(8) 0.0292(4) Uani 1 1 d . . . . .
H23G H -0.0621 0.0747 0.9428 0.044 Uiso 1 1 calc R U . . .
H23H H -0.1193 0.1195 1.0008 0.044 Uiso 1 1 calc R U . . .
H23I H 0.0314 0.0917 0.9893 0.044 Uiso 1 1 calc R U . . .
C24 C -0.12577(15) 0.23945(12) 0.89499(8) 0.0254(3) Uani 1 1 d . . . . .
H24A H -0.1080 0.2992 0.8704 0.038 Uiso 1 1 calc R U . . .
H24B H -0.2013 0.2381 0.9299 0.038 Uiso 1 1 calc R U . . .
H24C H -0.1449 0.2040 0.8665 0.038 Uiso 1 1 calc R U . . .
C25 C 0.03124(16) 0.26294(10) 0.96408(8) 0.0230(3) Uani 1 1 d . . . . .
H25A H 0.1065 0.2390 0.9834 0.035 Uiso 1 1 calc R U . . .
H25B H -0.0436 0.2671 0.9983 0.035 Uiso 1 1 calc R U . . .
H25C H 0.0540 0.3206 0.9365 0.035 Uiso 1 1 calc R U . . .
C15 C 0.56503(15) 0.31733(10) 0.42073(7) 0.0209(3) Uani 1 1 d . . . . .
H15 H 0.6131 0.3066 0.3816 0.025 Uiso 1 1 calc R U . . .
C16 C 0.61162(14) 0.28791(9) 0.47717(7) 0.0170(3) Uani 1 1 d . . . . .
H16 H 0.6901 0.2553 0.4769 0.020 Uiso 1 1 calc R U . . .
C17 C 0.54400(13) 0.30568(8) 0.53519(6) 0.0130(2) Uani 1 1 d . . . . .
N2 N 0.58829(11) 0.27343(7) 0.59457(5) 0.0125(2) Uani 1 1 d . . . . .
C26 C 0.70556(12) 0.31185(9) 0.60792(6) 0.0128(2) Uani 1 1 d . . . . .
C27 C 0.67099(14) 0.40222(9) 0.61984(7) 0.0179(3) Uani 1 1 d . . . . .
H27A H 0.5964 0.3978 0.6564 0.021 Uiso 1 1 calc R U . . .
H27B H 0.6447 0.4398 0.5811 0.021 Uiso 1 1 calc R U . . .
C28 C 0.82222(13) 0.31970(9) 0.55157(7) 0.0154(3) Uani 1 1 d . . . . .
H28A H 0.8443 0.2619 0.5432 0.018 Uiso 1 1 calc R U . . .
H28B H 0.7984 0.3572 0.5122 0.018 Uiso 1 1 calc R U . . .
C29 C 0.74383(15) 0.25426(10) 0.66861(7) 0.0216(3) Uani 1 1 d . . . . .
H29A H 0.7653 0.1957 0.6616 0.026 Uiso 1 1 calc R U . . .
H29B H 0.6692 0.2490 0.7052 0.026 Uiso 1 1 calc R U . . .
C30 C 0.79091(14) 0.44191(10) 0.63505(8) 0.0219(3) Uani 1 1 d . . . . .
H30 H 0.7687 0.5008 0.6424 0.026 Uiso 1 1 calc R U . . .
C31 C 0.90642(14) 0.44840(9) 0.57871(8) 0.0198(3) Uani 1 1 d . . . . .
H31A H 0.8828 0.4858 0.5393 0.024 Uiso 1 1 calc R U . . .
H31B H 0.9831 0.4746 0.5883 0.024 Uiso 1 1 calc R U . . .
C32 C 0.94131(13) 0.35829(9) 0.56772(7) 0.0166(3) Uani 1 1 d . . . . .
H32 H 1.0168 0.3629 0.5309 0.020 Uiso 1 1 calc R U . . .
C33 C 0.97869(14) 0.29970(10) 0.62821(8) 0.0214(3) Uani 1 1 d . . . . .
H33A H 1.0007 0.2414 0.6208 0.026 Uiso 1 1 calc R U . . .
H33B H 1.0566 0.3237 0.6384 0.026 Uiso 1 1 calc R U . . .
C34 C 0.86324(15) 0.29347(11) 0.68448(8) 0.0239(3) Uani 1 1 d . . . . .
H34 H 0.8874 0.2557 0.7243 0.029 Uiso 1 1 calc R U . . .
C35 C 0.82911(16) 0.38401(13) 0.69574(8) 0.0275(4) Uani 1 1 d . . . . .
H35A H 0.7553 0.3799 0.7326 0.033 Uiso 1 1 calc R U . . .
H35B H 0.9056 0.4094 0.7061 0.033 Uiso 1 1 calc R U . . .
C1S C 0.2387(4) 0.7076(2) 0.88645(15) 0.0335(6) Uani 0.664(2) 1 d D U P A 1
H1S1 H 0.2103 0.6950 0.8491 0.050 Uiso 0.664(2) 1 calc R U P A 1
H1S2 H 0.1882 0.7562 0.8989 0.050 Uiso 0.664(2) 1 calc R U P A 1
H1S3 H 0.2240 0.6566 0.9224 0.050 Uiso 0.664(2) 1 calc R U P A 1
C2S C 0.3800(3) 0.7305(2) 0.86972(15) 0.0298(6) Uani 0.664(2) 1 d D U P A 1
H2S1 H 0.3937 0.7810 0.8325 0.036 Uiso 0.664(2) 1 calc R U P A 1
H2S2 H 0.4293 0.6816 0.8559 0.036 Uiso 0.664(2) 1 calc R U P A 1
C3S C 0.4370(3) 0.75151(19) 0.92328(15) 0.0331(6) Uani 0.664(2) 1 d D U P A 1
H3S1 H 0.3926 0.8031 0.9351 0.040 Uiso 0.664(2) 1 calc R U P A 1
H3S2 H 0.4188 0.7027 0.9616 0.040 Uiso 0.664(2) 1 calc R U P A 1
C4S C 0.5823(3) 0.7685(2) 0.90569(19) 0.0394(7) Uani 0.664(2) 1 d D U P A 1
H4S1 H 0.6009 0.8158 0.8664 0.047 Uiso 0.664(2) 1 calc R U P A 1
H4S2 H 0.6270 0.7161 0.8956 0.047 Uiso 0.664(2) 1 calc R U P A 1
C5S C 0.6382(4) 0.7930(3) 0.9590(2) 0.0457(10) Uani 0.664(2) 1 d D U P A 1
H5S1 H 0.7329 0.8032 0.9450 0.069 Uiso 0.664(2) 1 calc R U P A 1
H5S2 H 0.6218 0.7459 0.9978 0.069 Uiso 0.664(2) 1 calc R U P A 1
H5S3 H 0.5960 0.8458 0.9685 0.069 Uiso 0.664(2) 1 calc R U P A 1
C1T C 0.4767(10) 0.7218(7) 0.8878(4) 0.053(2) Uani 0.243(2) 1 d D U P B 2
H1T1 H 0.5225 0.6663 0.8871 0.064 Uiso 0.243(2) 1 calc R U P B 2
H1T2 H 0.5256 0.7669 0.8526 0.064 Uiso 0.243(2) 1 calc R U P B 2
Cl1T Cl 0.4775(7) 0.7476(3) 0.96068(19) 0.1034(19) Uani 0.243(2) 1 d D U P B 2
Cl2T Cl 0.3131(4) 0.7128(3) 0.8735(2) 0.0717(11) Uani 0.243(2) 1 d D U P B 2
C1U C 0.465(2) 0.701(2) 0.9639(15) 0.081(5) Uani 0.093(2) 1 d D U P C 3
H1U1 H 0.5041 0.6444 0.9605 0.098 Uiso 0.093(2) 1 calc R U P C 3
H1U2 H 0.4194 0.6957 1.0090 0.098 Uiso 0.093(2) 1 calc R U P C 3
Cl1U Cl 0.5906(14) 0.7778(7) 0.9463(6) 0.079(3) Uani 0.093(2) 1 d D U P C 3
Cl2U Cl 0.3514(13) 0.7257(8) 0.9140(8) 0.106(4) Uani 0.093(2) 1 d D U P C 3

loop_
_atom_site_aniso_label
_atom_site_aniso_U_11
_atom_site_aniso_U_22
_atom_site_aniso_U_33
_atom_site_aniso_U_23
_atom_site_aniso_U_13
_atom_site_aniso_U_12
Cl3 0.01467(15) 0.02263(17) 0.02181(16) -0.00256(13) -0.00155(12) 0.00119(12)
Cl4 0.0342(2) 0.01479(15) 0.01911(16) -0.00877(12) -0.00759(14) 0.00662(14)
Ti2 0.01596(11) 0.00924(10) 0.01230(11) -0.00266(8) -0.00286(8) 0.00010(8)
O201 0.0140(4) 0.0121(4) 0.0141(4) -0.0009(3) -0.0047(3) -0.0035(3)
C201 0.0133(6) 0.0109(6) 0.0148(6) -0.0048(5) -0.0042(5) -0.0016(4)
C202 0.0141(6) 0.0116(6) 0.0147(6) -0.0038(5) -0.0037(5) 0.0002(5)
C218 0.0164(6) 0.0139(6) 0.0168(6) -0.0002(5) -0.0066(5) -0.0014(5)
C219 0.0155(7) 0.0257(8) 0.0268(8) 0.0051(6) -0.0038(6) 0.0007(6)
C220 0.0379(9) 0.0180(7) 0.0236(7) -0.0014(6) -0.0186(7) -0.0064(6)
C221 0.0227(7) 0.0171(7) 0.0180(7) 0.0010(5) -0.0063(5) -0.0008(5)
C203 0.0150(6) 0.0136(6) 0.0165(6) -0.0038(5) -0.0021(5) -0.0022(5)
C204 0.0132(6) 0.0156(6) 0.0188(6) -0.0069(5) -0.0028(5) -0.0019(5)
C222 0.0137(6) 0.0197(7) 0.0225(7) -0.0072(5) -0.0014(5) -0.0047(5)
C223 0.0229(8) 0.0215(8) 0.0515(11) -0.0144(8) 0.0018(7) -0.0075(6)
C224 0.0218(8) 0.0319(9) 0.0259(8) -0.0090(7) 0.0026(6) -0.0072(6)
C225 0.0223(8) 0.0428(10) 0.0294(9) -0.0048(7) -0.0074(7) -0.0151(7)
C205 0.0141(6) 0.0179(6) 0.0194(6) -0.0069(5) -0.0065(5) -0.0007(5)
C206 0.0154(6) 0.0136(6) 0.0150(6) -0.0045(5) -0.0057(5) -0.0001(5)
C207 0.0196(6) 0.0130(6) 0.0169(6) -0.0058(5) -0.0089(5) 0.0008(5)
N101 0.0219(6) 0.0108(5) 0.0133(5) -0.0044(4) -0.0073(4) 0.0011(4)
C208 0.0204(7) 0.0204(7) 0.0271(8) -0.0070(6) -0.0126(6) 0.0023(6)
C209 0.0275(8) 0.0205(7) 0.0351(9) -0.0080(6) -0.0202(7) 0.0073(6)
C210 0.0356(9) 0.0143(7) 0.0259(8) -0.0036(6) -0.0184(7) 0.0038(6)
C211 0.0296(8) 0.0104(6) 0.0158(6) -0.0044(5) -0.0105(6) 0.0008(5)
C212 0.0343(8) 0.0082(6) 0.0139(6) -0.0024(5) -0.0056(6) 0.0029(5)
C213 0.0537(11) 0.0128(7) 0.0151(7) -0.0032(5) -0.0084(7) 0.0049(7)
C214 0.0653(13) 0.0129(7) 0.0142(7) -0.0013(5) 0.0015(7) 0.0069(7)
C215 0.0483(11) 0.0137(7) 0.0226(8) -0.0006(6) 0.0118(7) 0.0037(7)
C216 0.0303(8) 0.0123(6) 0.0229(7) -0.0025(5) 0.0053(6) 0.0020(6)
C217 0.0261(7) 0.0085(6) 0.0149(6) -0.0024(5) -0.0003(5) 0.0020(5)
N202 0.0179(5) 0.0106(5) 0.0131(5) -0.0021(4) -0.0019(4) -0.0012(4)
C226 0.0167(6) 0.0096(6) 0.0153(6) -0.0035(5) -0.0036(5) -0.0012(5)
C227 0.0211(7) 0.0153(6) 0.0191(7) -0.0054(5) -0.0079(5) 0.0047(5)
C228 0.0190(7) 0.0155(6) 0.0229(7) -0.0034(5) -0.0017(5) -0.0057(5)
C229 0.0160(6) 0.0111(6) 0.0156(6) -0.0038(5) -0.0042(5) -0.0014(5)
C230 0.0292(8) 0.0159(7) 0.0223(7) -0.0084(6) -0.0091(6) 0.0084(6)
C231 0.0439(10) 0.0112(6) 0.0256(8) -0.0046(6) -0.0093(7) -0.0029(6)
C232 0.0259(8) 0.0171(7) 0.0271(8) -0.0056(6) -0.0057(6) -0.0096(6)
C233 0.0249(7) 0.0197(7) 0.0266(8) -0.0081(6) -0.0115(6) -0.0040(6)
C234 0.0205(7) 0.0151(6) 0.0167(6) -0.0048(5) -0.0058(5) -0.0009(5)
C235 0.0252(7) 0.0210(7) 0.0197(7) -0.0100(6) -0.0053(6) 0.0037(6)
Cl1 0.02774(19) 0.01351(15) 0.02871(19) -0.00524(13) 0.00301(15) 0.00615(13)
Cl2 0.02048(16) 0.01982(16) 0.02619(18) -0.00792(13) -0.00631(13) -0.00635(13)
Ti1 0.01034(10) 0.00929(10) 0.01483(11) -0.00301(8) -0.00120(8) -0.00070(8)
O1 0.0110(4) 0.0128(4) 0.0158(4) -0.0022(3) -0.0018(3) 0.0009(3)
C1 0.0111(6) 0.0116(6) 0.0147(6) -0.0046(5) -0.0027(5) -0.0015(4)
C2 0.0146(6) 0.0121(6) 0.0167(6) -0.0026(5) -0.0057(5) -0.0007(5)
C3 0.0185(6) 0.0144(6) 0.0149(6) -0.0022(5) -0.0036(5) -0.0020(5)
C4 0.0143(6) 0.0140(6) 0.0168(6) -0.0068(5) -0.0017(5) -0.0025(5)
C5 0.0124(6) 0.0131(6) 0.0171(6) -0.0061(5) -0.0035(5) 0.0006(5)
C6 0.0119(6) 0.0109(6) 0.0144(6) -0.0040(5) -0.0041(5) -0.0012(4)
C7 0.0099(5) 0.0118(6) 0.0155(6) -0.0040(5) -0.0047(5) -0.0007(4)
N1 0.0093(5) 0.0112(5) 0.0143(5) -0.0037(4) -0.0040(4) -0.0006(4)
C8 0.0139(6) 0.0141(6) 0.0171(6) -0.0064(5) -0.0040(5) 0.0024(5)
C9 0.0161(6) 0.0123(6) 0.0218(7) -0.0050(5) -0.0064(5) 0.0035(5)
C10 0.0157(6) 0.0129(6) 0.0183(6) -0.0016(5) -0.0057(5) 0.0014(5)
C11 0.0102(5) 0.0123(6) 0.0157(6) -0.0027(5) -0.0049(5) -0.0004(4)
C12 0.0135(6) 0.0118(6) 0.0148(6) -0.0024(5) -0.0028(5) -0.0015(5)
C18 0.0159(6) 0.0154(6) 0.0190(6) -0.0001(5) -0.0057(5) 0.0010(5)
C19 0.0172(7) 0.0210(7) 0.0310(8) -0.0042(6) -0.0119(6) 0.0020(5)
C20 0.0234(7) 0.0144(6) 0.0301(8) -0.0046(6) -0.0102(6) 0.0042(5)
C21 0.0277(8) 0.0284(8) 0.0230(8) 0.0046(6) -0.0058(6) 0.0067(7)
C13 0.0184(7) 0.0172(6) 0.0171(6) -0.0023(5) -0.0060(5) 0.0010(5)
C14 0.0220(7) 0.0259(8) 0.0166(7) -0.0047(6) -0.0072(5) 0.0011(6)
C22 0.0174(6) 0.0155(6) 0.0174(6) -0.0047(5) 0.0014(5) -0.0014(5)
C23 0.0320(9) 0.0190(7) 0.0289(8) -0.0031(6) 0.0109(7) -0.0033(6)
C24 0.0144(7) 0.0359(9) 0.0253(8) -0.0093(7) 0.0006(6) -0.0011(6)
C25 0.0263(8) 0.0233(7) 0.0223(7) -0.0116(6) -0.0041(6) 0.0029(6)
C15 0.0201(7) 0.0266(8) 0.0167(7) -0.0085(6) -0.0007(5) -0.0015(6)
C16 0.0136(6) 0.0190(7) 0.0190(6) -0.0069(5) -0.0016(5) -0.0008(5)
C17 0.0126(6) 0.0113(6) 0.0155(6) -0.0026(5) -0.0038(5) -0.0017(4)
N2 0.0100(5) 0.0119(5) 0.0155(5) -0.0021(4) -0.0031(4) -0.0005(4)
C26 0.0092(5) 0.0128(6) 0.0164(6) -0.0025(5) -0.0030(5) -0.0015(4)
C27 0.0118(6) 0.0181(7) 0.0259(7) -0.0099(6) -0.0032(5) 0.0005(5)
C28 0.0117(6) 0.0160(6) 0.0189(6) -0.0061(5) -0.0012(5) -0.0010(5)
C29 0.0177(7) 0.0237(7) 0.0209(7) 0.0052(6) -0.0088(6) -0.0070(6)
C30 0.0145(6) 0.0219(7) 0.0340(8) -0.0160(6) -0.0038(6) -0.0007(5)
C31 0.0150(6) 0.0153(6) 0.0296(8) -0.0047(6) -0.0051(6) -0.0038(5)
C32 0.0096(6) 0.0178(6) 0.0225(7) -0.0057(5) -0.0020(5) -0.0021(5)
C33 0.0132(6) 0.0199(7) 0.0324(8) -0.0043(6) -0.0097(6) 0.0004(5)
C34 0.0174(7) 0.0315(8) 0.0215(7) 0.0023(6) -0.0096(6) -0.0067(6)
C35 0.0158(7) 0.0479(10) 0.0233(8) -0.0168(7) -0.0028(6) -0.0072(7)
C1S 0.0396(17) 0.0325(15) 0.0270(14) -0.0021(11) -0.0081(13) -0.0022(14)
C2S 0.0287(15) 0.0280(14) 0.0287(14) -0.0067(11) 0.0043(12) 0.0004(12)
C3S 0.0343(14) 0.0321(14) 0.0322(15) -0.0058(11) -0.0070(11) 0.0037(11)
C4S 0.0340(15) 0.0336(16) 0.0439(18) 0.0026(14) -0.0064(13) 0.0045(12)
C5S 0.0381(19) 0.0324(19) 0.065(3) 0.0035(16) -0.0229(17) -0.0049(14)
C1T 0.065(4) 0.063(5) 0.035(4) -0.027(4) -0.001(4) 0.023(4)
Cl1T 0.179(5) 0.091(3) 0.0521(19) -0.037(2) -0.035(3) 0.046(3)
Cl2T 0.049(2) 0.075(2) 0.080(3) -0.0075(18) -0.0004(19) 0.017(2)
C1U 0.090(9) 0.056(9) 0.069(9) 0.004(9) 0.031(7) 0.013(7)
Cl1U 0.096(8) 0.049(5) 0.087(7) -0.011(5) -0.020(7) 0.022(5)
Cl2U 0.094(7) 0.099(7) 0.122(9) -0.037(7) 0.004(6) -0.024(6)

loop_
_atom_type_symbol
_atom_type_description
_atom_type_scat_dispersion_real
_atom_type_scat_dispersion_imag
_atom_type_scat_source
C C 0.0033 0.0016 'International Tables Vol C Tables 4.2.6.8 and 6.1.1.4'
H H 0.0000 0.0000 'International Tables Vol C Tables 4.2.6.8 and 6.1.1.4'
N N 0.0061 0.0033 'International Tables Vol C Tables 4.2.6.8 and 6.1.1.4'
O O 0.0106 0.0060 'International Tables Vol C Tables 4.2.6.8 and 6.1.1.4'
Cl Cl 0.1484 0.1585 'International Tables Vol C Tables 4.2.6.8 and 6.1.1.4'
Ti Ti 0.2776 0.4457 'International Tables Vol C Tables 4.2.6.8 and 6.1.1.4'

loop_
_geom_angle_atom_site_label_1
_geom_angle_atom_site_label_2
_geom_angle_atom_site_label_3
_geom_angle
O201 Ti2 N202 112.36(5)
O201 Ti2 N101 83.00(5)
N202 Ti2 N101 85.29(5)
O201 Ti2 Cl4 119.28(4)
N202 Ti2 Cl4 125.62(4)
N101 Ti2 Cl4 85.08(3)
O201 Ti2 Cl3 95.23(4)
N202 Ti2 Cl3 97.26(4)
N101 Ti2 Cl3 177.32(3)
Cl4 Ti2 Cl3 94.068(18)
O201 Ti2 C217 141.26(5)
N202 Ti2 C217 33.72(5)
N101 Ti2 C217 77.31(5)
Cl4 Ti2 C217 92.07(4)
Cl3 Ti2 C217 105.27(4)
C201 O201 Ti2 133.49(8)
O201 C201 C206 119.57(12)
O201 C201 C202 119.29(11)
C206 C201 C202 121.12(12)
C203 C202 C201 116.64(12)
C203 C202 C218 121.56(12)
C201 C202 C218 121.80(12)
C202 C218 C221 111.31(11)
C202 C218 C219 110.56(12)
C221 C218 C219 107.67(12)
C202 C218 C220 110.02(12)
C221 C218 C220 106.85(12)
C219 C218 C220 110.34(13)
C218 C219 H21A 109.5
C218 C219 H21B 109.5
H21A C219 H21B 109.5
C218 C219 H21C 109.5
H21A C219 H21C 109.5
H21B C219 H21C 109.5
C218 C220 H22A 109.5
C218 C220 H22B 109.5
H22A C220 H22B 109.5
C218 C220 H22C 109.5
H22A C220 H22C 109.5
H22B C220 H22C 109.5
C218 C221 H22D 109.5
C218 C221 H22E 109.5
H22D C221 H22E 109.5
C218 C221 H22F 109.5
H22D C221 H22F 109.5
H22E C221 H22F 109.5
C202 C203 C204 123.81(13)
C202 C203 H203 118.1
C204 C203 H203 118.1
C205 C204 C203 117.73(12)
C205 C204 C222 123.19(13)
C203 C204 C222 119.01(13)
C225 C222 C204 111.63(13)
C225 C222 C224 108.20(13)
C204 C222 C224 109.00(12)
C225 C222 C223 107.92(14)
C204 C222 C223 110.25(12)
C224 C222 C223 109.81(14)
C222 C223 H22G 109.5
C222 C223 H22H 109.5
H22G C223 H22H 109.5
C222 C223 H22I 109.5
H22G C223 H22I 109.5
H22H C223 H22I 109.5
C222 C224 H22J 109.5
C222 C224 H22K 109.5
H22J C224 H22K 109.5
C222 C224 H22L 109.5
H22J C224 H22L 109.5
H22K C224 H22L 109.5
C222 C225 H22M 109.5
C222 C225 H22N 109.5
H22M C225 H22N 109.5
C222 C225 H22O 109.5
H22M C225 H22O 109.5
H22N C225 H22O 109.5
C204 C205 C206 121.35(13)
C204 C205 H205 119.3
C206 C205 H205 119.3
C201 C206 C205 118.82(12)
C201 C206 C207 121.80(12)
C205 C206 C207 119.29(12)
N101 C207 C208 119.98(13)
N101 C207 C206 119.62(12)
C208 C207 C206 120.39(13)
C207 N101 C211 119.98(13)
C207 N101 Ti2 125.35(9)
C211 N101 Ti2 113.93(10)
C209 C208 C207 119.63(15)
C209 C208 H208 120.2
C207 C208 H208 120.2
C208 C209 C210 119.85(15)
C208 C209 H209 120.1
C210 C209 H209 120.1
C209 C210 C211 118.49(14)
C209 C210 H210 120.8
C211 C210 H210 120.8
N101 C211 C210 121.96(15)
N101 C211 C212 116.21(13)
C210 C211 C212 121.83(13)
C213 C212 C217 119.31(15)
C213 C212 C211 119.13(15)
C217 C212 C211 121.49(13)
C214 C213 C212 119.88(17)
C214 C213 H213 120.1
C212 C213 H213 120.1
C213 C214 C215 120.98(15)
C213 C214 H214 119.5
C215 C214 H214 119.5
C214 C215 C216 120.17(17)
C214 C215 H215 119.9
C216 C215 H215 119.9
C215 C216 C217 119.94(17)
C215 C216 H216 120.0
C217 C216 H216 120.0
C216 C217 C212 119.71(14)
C216 C217 N202 121.27(14)
C212 C217 N202 118.65(13)
C216 C217 Ti2 122.58(10)
C212 C217 Ti2 94.36(9)
N202 C217 Ti2 46.13(6)
C217 N202 C226 122.82(11)
C217 N202 Ti2 100.15(8)
C226 N202 Ti2 136.88(9)
N202 C226 C229 107.43(10)
N202 C226 C227 110.38(11)
C229 C226 C227 108.93(11)
N202 C226 C228 111.22(11)
C229 C226 C228 109.01(11)
C227 C226 C228 109.80(11)
C226 C227 C230 109.31(12)
C226 C227 H22P 109.8
C230 C227 H22P 109.8
C226 C227 H22Q 109.8
C230 C227 H22Q 109.8
H22P C227 H22Q 108.3
C232 C228 C226 109.65(12)
C232 C228 H22R 109.7
C226 C228 H22R 109.7
C232 C228 H22S 109.7
C226 C228 H22S 109.7
H22R C228 H22S 108.2
C226 C229 C234 110.29(11)
C226 C229 H22T 109.6
C234 C229 H22T 109.6
C226 C229 H22U 109.6
C234 C229 H22U 109.6
H22T C229 H22U 108.1
C231 C230 C235 109.21(13)
C231 C230 C227 109.45(13)
C235 C230 C227 109.29(12)
C231 C230 H230 109.6
C235 C230 H230 109.6
C227 C230 H230 109.6
C232 C231 C230 110.00(12)
C232 C231 H23A 109.7
C230 C231 H23A 109.7
C232 C231 H23B 109.7
C230 C231 H23B 109.7
H23A C231 H23B 108.2
C231 C232 C233 109.73(14)
C231 C232 C228 109.00(13)
C233 C232 C228 109.63(12)
C231 C232 H232 109.5
C233 C232 H232 109.5
C228 C232 H232 109.5
C232 C233 C234 109.51(12)
C232 C233 H23C 109.8
C234 C233 H23C 109.8
C232 C233 H23D 109.8
C234 C233 H23D 109.8
H23C C233 H23D 108.2
C233 C234 C235 109.63(12)
C233 C234 C229 109.31(12)
C235 C234 C229 108.94(11)
C233 C234 H234 109.6
C235 C234 H234 109.6
C229 C234 H234 109.6
C234 C235 C230 109.78(12)
C234 C235 H23E 109.7
C230 C235 H23E 109.7
C234 C235 H23F 109.7
C230 C235 H23F 109.7
H23E C235 H23F 108.2
O1 Ti1 N2 112.01(5)
O1 Ti1 N1 82.57(4)
N2 Ti1 N1 85.54(5)
O1 Ti1 Cl2 121.10(3)
N2 Ti1 Cl2 123.85(4)
N1 Ti1 Cl2 84.46(3)
O1 Ti1 Cl1 96.68(3)
N2 Ti1 Cl1 98.01(4)
N1 Ti1 Cl1 176.39(3)
Cl2 Ti1 Cl1 92.94(2)
O1 Ti1 C17 139.01(4)
N2 Ti1 C17 32.58(4)
N1 Ti1 C17 76.33(4)
Cl2 Ti1 C17 91.57(3)
Cl1 Ti1 C17 106.30(4)
C1 O1 Ti1 133.21(8)
O1 C1 C6 119.60(12)
O1 C1 C2 119.80(12)
C6 C1 C2 120.58(12)
C3 C2 C1 116.82(12)
C3 C2 C18 121.08(12)
C1 C2 C18 122.05(12)
C2 C3 C4 124.07(13)
C2 C3 H3 118.0
C4 C3 H3 118.0
C5 C4 C3 117.04(13)
C5 C4 C22 121.78(13)
C3 C4 C22 121.00(13)
C4 C5 C6 121.84(13)
C4 C5 H5 119.1
C6 C5 H5 119.1
C5 C6 C1 119.28(12)
C5 C6 C7 118.47(12)
C1 C6 C7 122.13(12)
N1 C7 C8 120.00(12)
N1 C7 C6 120.07(12)
C8 C7 C6 119.90(12)
C7 N1 C11 119.53(11)
C7 N1 Ti1 125.40(9)
C11 N1 Ti1 114.65(9)
C9 C8 C7 120.60(13)
C9 C8 H8 119.7
C7 C8 H8 119.7
C8 C9 C10 118.72(13)
C8 C9 H9 120.6
C10 C9 H9 120.6
C9 C10 C11 118.92(13)
C9 C10 H10 120.5
C11 C10 H10 120.5
N1 C11 C10 122.15(13)
N1 C11 C12 117.33(12)
C10 C11 C12 120.52(12)
C13 C12 C17 119.51(13)
C13 C12 C11 118.77(12)
C17 C12 C11 121.71(12)
C20 C18 C21 107.09(13)
C20 C18 C19 109.96(13)
C21 C18 C19 107.32(13)
C20 C18 C2 111.74(12)
C21 C18 C2 111.58(12)
C19 C18 C2 109.05(12)
C18 C19 H19A 109.5
C18 C19 H19B 109.5
H19A C19 H19B 109.5
C18 C19 H19C 109.5
H19A C19 H19C 109.5
H19B C19 H19C 109.5
C18 C20 H20A 109.5
C18 C20 H20B 109.5
H20A C20 H20B 109.5
C18 C20 H20C 109.5
H20A C20 H20C 109.5
H20B C20 H20C 109.5
C18 C21 H21D 109.5
C18 C21 H21E 109.5
H21D C21 H21E 109.5
C18 C21 H21F 109.5
H21D C21 H21F 109.5
H21E C21 H21F 109.5
C14 C13 C12 120.71(14)
C14 C13 H13 119.6
C12 C13 H13 119.6
C13 C14 C15 119.82(14)
C13 C14 H14 120.1
C15 C14 H14 120.1
C4 C22 C23 111.70(12)
C4 C22 C24 111.75(12)
C23 C22 C24 107.93(13)
C4 C22 C25 107.72(12)
C23 C22 C25 108.21(13)
C24 C22 C25 109.47(13)
C22 C23 H23G 109.5
C22 C23 H23H 109.5
H23G C23 H23H 109.5
C22 C23 H23I 109.5
H23G C23 H23I 109.5
H23H C23 H23I 109.5
C22 C24 H24A 109.5
C22 C24 H24B 109.5
H24A C24 H24B 109.5
C22 C24 H24C 109.5
H24A C24 H24C 109.5
H24B C24 H24C 109.5
C22 C25 H25A 109.5
C22 C25 H25B 109.5
H25A C25 H25B 109.5
C22 C25 H25C 109.5
H25A C25 H25C 109.5
H25B C25 H25C 109.5
C16 C15 C14 120.43(14)
C16 C15 H15 119.8
C14 C15 H15 119.8
C15 C16 C17 120.59(14)
C15 C16 H16 119.7
C17 C16 H16 119.7
C16 C17 C12 118.90(12)
C16 C17 N2 121.47(12)
C12 C17 N2 119.53(12)
C16 C17 Ti1 127.04(10)
C12 C17 Ti1 94.60(8)
N2 C17 Ti1 44.65(6)
C17 N2 C26 120.68(11)
C17 N2 Ti1 102.77(8)
C26 N2 Ti1 136.08(9)
N2 C26 C29 108.69(11)
N2 C26 C28 111.68(11)
C29 C26 C28 109.19(12)
N2 C26 C27 109.07(11)
C29 C26 C27 109.02(12)
C28 C26 C27 109.15(11)
C26 C27 C30 109.54(12)
C26 C27 H27A 109.8
C30 C27 H27A 109.8
C26 C27 H27B 109.8
C30 C27 H27B 109.8
H27A C27 H27B 108.2
C32 C28 C26 109.95(11)
C32 C28 H28A 109.7
C26 C28 H28A 109.7
C32 C28 H28B 109.7
C26 C28 H28B 109.7
H28A C28 H28B 108.2
C26 C29 C34 109.87(12)
C26 C29 H29A 109.7
C34 C29 H29A 109.7
C26 C29 H29B 109.7
C34 C29 H29B 109.7
H29A C29 H29B 108.2
C31 C30 C35 109.10(13)
C31 C30 C27 109.78(12)
C35 C30 C27 109.24(13)
C31 C30 H30 109.6
C35 C30 H30 109.6
C27 C30 H30 109.6
C32 C31 C30 109.67(12)
C32 C31 H31A 109.7
C30 C31 H31A 109.7
C32 C31 H31B 109.7
C30 C31 H31B 109.7
H31A C31 H31B 108.2
C31 C32 C33 110.37(12)
C31 C32 C28 108.85(11)
C33 C32 C28 109.52(12)
C31 C32 H32 109.4
C33 C32 H32 109.4
C28 C32 H32 109.4
C34 C33 C32 109.11(12)
C34 C33 H33A 109.9
C32 C33 H33A 109.9
C34 C33 H33B 109.9
C32 C33 H33B 109.9
H33A C33 H33B 108.3
C33 C34 C35 109.70(13)
C33 C34 C29 109.29(13)
C35 C34 C29 109.47(13)
C33 C34 H34 109.5
C35 C34 H34 109.5
C29 C34 H34 109.5
C30 C35 C34 109.63(13)
C30 C35 H35A 109.7
C34 C35 H35A 109.7
C30 C35 H35B 109.7
C34 C35 H35B 109.7
H35A C35 H35B 108.2
C2S C1S H1S1 109.5
C2S C1S H1S2 109.5
H1S1 C1S H1S2 109.5
C2S C1S H1S3 109.5
H1S1 C1S H1S3 109.5
H1S2 C1S H1S3 109.5
C1S C2S C3S 115.1(3)
C1S C2S H2S1 108.5
C3S C2S H2S1 108.5
C1S C2S H2S2 108.5
C3S C2S H2S2 108.5
H2S1 C2S H2S2 107.5
C4S C3S C2S 113.3(3)
C4S C3S H3S1 108.9
C2S C3S H3S1 108.9
C4S C3S H3S2 108.9
C2S C3S H3S2 108.9
H3S1 C3S H3S2 107.7
C3S C4S C5S 113.0(3)
C3S C4S H4S1 109.0
C5S C4S H4S1 109.0
C3S C4S H4S2 109.0
C5S C4S H4S2 109.0
H4S1 C4S H4S2 107.8
C4S C5S H5S1 109.5
C4S C5S H5S2 109.5
H5S1 C5S H5S2 109.5
C4S C5S H5S3 109.5
H5S1 C5S H5S3 109.5
H5S2 C5S H5S3 109.5
Cl1T C1T Cl2T 112.4(6)
Cl1T C1T H1T1 109.1
Cl2T C1T H1T1 109.1
Cl1T C1T H1T2 109.1
Cl2T C1T H1T2 109.1
H1T1 C1T H1T2 107.9
Cl2U C1U Cl1U 113.7(14)
Cl2U C1U H1U1 108.8
Cl1U C1U H1U1 108.8
Cl2U C1U H1U2 108.8
Cl1U C1U H1U2 108.8
H1U1 C1U H1U2 107.7

loop_
_geom_bond_atom_site_label_1
_geom_bond_atom_site_label_2
_geom_bond_distance
Cl3 Ti2 2.3531(6)
Cl4 Ti2 2.2966(6)
Ti2 O201 1.8170(10)
Ti2 N202 1.8570(12)
Ti2 N101 2.1879(13)
Ti2 C217 2.5354(15)
O201 C201 1.3532(16)
C201 C206 1.4066(18)
C201 C202 1.4152(18)
C202 C203 1.3891(18)
C202 C218 1.5327(19)
C218 C221 1.534(2)
C218 C219 1.536(2)
C218 C220 1.541(2)
C219 H21A 0.9800
C219 H21B 0.9800
C219 H21C 0.9800
C220 H22A 0.9800
C220 H22B 0.9800
C220 H22C 0.9800
C221 H22D 0.9800
C221 H22E 0.9800
C221 H22F 0.9800
C203 C204 1.4017(19)
C203 H203 0.9500
C204 C205 1.384(2)
C204 C222 1.5289(19)
C222 C225 1.526(2)
C222 C224 1.529(2)
C222 C223 1.534(2)
C223 H22G 0.9800
C223 H22H 0.9800
C223 H22I 0.9800
C224 H22J 0.9800
C224 H22K 0.9800
C224 H22L 0.9800
C225 H22M 0.9800
C225 H22N 0.9800
C225 H22O 0.9800
C205 C206 1.4067(19)
C205 H205 0.9500
C206 C207 1.4777(19)
C207 N101 1.3522(19)
C207 C208 1.406(2)
N101 C211 1.3571(18)
C208 C209 1.383(2)
C208 H208 0.9500
C209 C210 1.384(3)
C209 H209 0.9500
C210 C211 1.387(2)
C210 H210 0.9500
C211 C212 1.479(2)
C212 C213 1.406(2)
C212 C217 1.408(2)
C213 C214 1.382(3)
C213 H213 0.9500
C214 C215 1.384(3)
C214 H214 0.9500
C215 C216 1.387(2)
C215 H215 0.9500
C216 C217 1.405(2)
C216 H216 0.9500
C217 N202 1.4297(18)
N202 C226 1.4783(17)
C226 C229 1.5323(19)
C226 C227 1.536(2)
C226 C228 1.5385(19)
C227 C230 1.543(2)
C227 H22P 0.9900
C227 H22Q 0.9900
C228 C232 1.536(2)
C228 H22R 0.9900
C228 H22S 0.9900
C229 C234 1.5353(19)
C229 H22T 0.9900
C229 H22U 0.9900
C230 C231 1.534(2)
C230 C235 1.534(2)
C230 H230 1.0000
C231 C232 1.531(2)
C231 H23A 0.9900
C231 H23B 0.9900
C232 C233 1.531(2)
C232 H232 1.0000
C233 C234 1.532(2)
C233 H23C 0.9900
C233 H23D 0.9900
C234 C235 1.534(2)
C234 H234 1.0000
C235 H23E 0.9900
C235 H23F 0.9900
Cl1 Ti1 2.3328(6)
Cl2 Ti1 2.3023(6)
Ti1 O1 1.8293(11)
Ti1 N2 1.8638(12)
Ti1 N1 2.1989(12)
Ti1 C17 2.5863(14)
O1 C1 1.3587(16)
C1 C6 1.4065(18)
C1 C2 1.4176(19)
C2 C3 1.391(2)
C2 C18 1.5434(19)
C3 C4 1.405(2)
C3 H3 0.9500
C4 C5 1.3850(19)
C4 C22 1.531(2)
C5 C6 1.4004(19)
C5 H5 0.9500
C6 C7 1.4834(18)
C7 N1 1.3508(17)
C7 C8 1.4033(19)
N1 C11 1.3557(17)
C8 C9 1.380(2)
C8 H8 0.9500
C9 C10 1.386(2)
C9 H9 0.9500
C10 C11 1.3885(19)
C10 H10 0.9500
C11 C12 1.4756(19)
C12 C13 1.4033(19)
C12 C17 1.4093(19)
C18 C20 1.536(2)
C18 C21 1.537(2)
C18 C19 1.538(2)
C19 H19A 0.9800
C19 H19B 0.9800
C19 H19C 0.9800
C20 H20A 0.9800
C20 H20B 0.9800
C20 H20C 0.9800
C21 H21D 0.9800
C21 H21E 0.9800
C21 H21F 0.9800
C13 C14 1.379(2)
C13 H13 0.9500
C14 C15 1.397(2)
C14 H14 0.9500
C22 C23 1.535(2)
C22 C24 1.536(2)
C22 C25 1.537(2)
C23 H23G 0.9800
C23 H23H 0.9800
C23 H23I 0.9800
C24 H24A 0.9800
C24 H24B 0.9800
C24 H24C 0.9800
C25 H25A 0.9800
C25 H25B 0.9800
C25 H25C 0.9800
C15 C16 1.378(2)
C15 H15 0.9500
C16 C17 1.4074(19)
C16 H16 0.9500
C17 N2 1.4279(17)
N2 C26 1.4878(17)
C26 C29 1.5310(19)
C26 C28 1.5360(19)
C26 C27 1.539(2)
C27 C30 1.540(2)
C27 H27A 0.9900
C27 H27B 0.9900
C28 C32 1.5336(19)
C28 H28A 0.9900
C28 H28B 0.9900
C29 C34 1.538(2)
C29 H29A 0.9900
C29 H29B 0.9900
C30 C31 1.530(2)
C30 C35 1.533(2)
C30 H30 1.0000
C31 C32 1.529(2)
C31 H31A 0.9900
C31 H31B 0.9900
C32 C33 1.530(2)
C32 H32 1.0000
C33 C34 1.529(2)
C33 H33A 0.9900
C33 H33B 0.9900
C34 C35 1.536(3)
C34 H34 1.0000
C35 H35A 0.9900
C35 H35B 0.9900
C1S C2S 1.481(5)
C1S H1S1 0.9800
C1S H1S2 0.9800
C1S H1S3 0.9800
C2S C3S 1.509(4)
C2S H2S1 0.9900
C2S H2S2 0.9900
C3S C4S 1.502(4)
C3S H3S1 0.9900
C3S H3S2 0.9900
C4S C5S 1.523(5)
C4S H4S1 0.9900
C4S H4S2 0.9900
C5S H5S1 0.9800
C5S H5S2 0.9800
C5S H5S3 0.9800
C1T Cl1T 1.729(8)
C1T Cl2T 1.801(10)
C1T H1T1 0.9900
C1T H1T2 0.9900
C1U Cl2U 1.726(16)
C1U Cl1U 1.744(16)
C1U H1U1 0.9900
C1U H1U2 0.9900
